data_7020693
loop_
_publ_author_name
'Guttentag, Miguel'
'Rodenberg, Alexander'
'Bachmann, Cyril'
'Senn, Anna'
'Hamm, Peter'
'Alberto, Roger'

_publ_section_title
;
 A highly stable polypyridyl-based cobalt catalyst for homo- and
 heterogeneous photocatalytic water reduction.
;
_journal_issue 2
_journal_name_full 'Dalton transactions (Cambridge, England : 2003)'
_journal_page_first 334
_journal_page_last 337
_journal_paper_doi 10.1039/c2dt31699d
_journal_volume 42
_journal_year 2013
_chemical_formula_sum 'C21 H16 Br2 Co N4 O'
_chemical_formula_weight 559.13
_chemical_name_systematic
;
?
;
_space_group_IT_number 33
_symmetry_cell_setting orthorhombic
_symmetry_space_group_name_Hall 'P 2c -2n'
_symmetry_space_group_name_H-M 'P n a 21'
_atom_sites_solution_hydrogens geom
_atom_sites_solution_primary direct
_atom_sites_solution_secondary difmap
_audit_creation_method SHELXL-97
_cell_angle_alpha 90.00
_cell_angle_beta 90.00
_cell_angle_gamma 90.00
_cell_formula_units_Z 4
_cell_length_a 15.4451(3)
_cell_length_b 13.4503(3)
_cell_length_c 9.54082(18)
_cell_measurement_reflns_used 13025
_cell_measurement_temperature 183(2)
_cell_measurement_theta_max 34.8995
_cell_measurement_theta_min 2.6121
_cell_volume 1982.02(7)
_computing_cell_refinement 'CrysAlis^Pro^ (Oxford, 2007)'
_computing_data_collection 'CrysAlis^Pro^ (Oxford, 2007)'
_computing_data_reduction 'CrysAlis^Pro^ (Oxford, 2007)'
_computing_molecular_graphics 'ORTEP-3 (Farrugia, 1997)'
_computing_publication_material 'SHELXL-97 (Sheldrick, 2008)'
_computing_structure_refinement 'SHELXL-97 (Sheldrick, 2008)'
_computing_structure_solution 'SHELXS-97 (Sheldrick, 1990)'
_diffrn_ambient_temperature 183(2)
_diffrn_detector_area_resol_mean 10.4498
_diffrn_measured_fraction_theta_full 1.000
_diffrn_measured_fraction_theta_max 1.000
_diffrn_measurement_device_type 'Oxford Xcalibur Ruby CCD'
_diffrn_measurement_method '\o oscillation scan'
_diffrn_radiation_monochromator graphite
_diffrn_radiation_source 'fine-focus sealed tube'
_diffrn_radiation_type MoK\a
_diffrn_radiation_wavelength 0.71073
_diffrn_reflns_av_R_equivalents 0.0456
_diffrn_reflns_av_sigmaI/netI 0.0625
_diffrn_reflns_limit_h_max 23
_diffrn_reflns_limit_h_min -23
_diffrn_reflns_limit_k_max 20
_diffrn_reflns_limit_k_min -20
_diffrn_reflns_limit_l_max 14
_diffrn_reflns_limit_l_min -14
_diffrn_reflns_number 36727
_diffrn_reflns_theta_full 33.14
_diffrn_reflns_theta_max 33.14
_diffrn_reflns_theta_min 2.62
_exptl_absorpt_coefficient_mu 4.919
_exptl_absorpt_correction_T_max 0.7246
_exptl_absorpt_correction_T_min 0.5175
_exptl_absorpt_correction_type multi-scan
_exptl_absorpt_process_details
;
CrysAlisPro, Oxford Diffraction Ltd.,
Version 1.171.33.66 (release 28-04-2010 CrysAlis171 .NET)
(compiled Apr 28 2010,14:27:37)
Empirical absorption correction using spherical harmonics,
implemented in SCALE3 ABSPACK scaling algorithm.
;
_exptl_crystal_colour red
_exptl_crystal_density_diffrn 1.874
_exptl_crystal_density_method 'not measured'
_exptl_crystal_description block
_exptl_crystal_F_000 1100
_exptl_crystal_size_max 0.26
_exptl_crystal_size_mid 0.13
_exptl_crystal_size_min 0.07
_refine_diff_density_max 1.217
_refine_diff_density_min -0.520
_refine_diff_density_rms 0.079
_refine_ls_abs_structure_details 'Flack H D (1983), Acta Cryst. A39, 876-881'
_refine_ls_abs_structure_Flack -0.007(4)
_refine_ls_extinction_method none
_refine_ls_goodness_of_fit_ref 0.858
_refine_ls_hydrogen_treatment constr
_refine_ls_matrix_type full
_refine_ls_number_parameters 263
_refine_ls_number_reflns 7538
_refine_ls_number_restraints 1
_refine_ls_restrained_S_all 0.858
_refine_ls_R_factor_all 0.0442
_refine_ls_R_factor_gt 0.0290
_refine_ls_shift/su_max 0.001
_refine_ls_shift/su_mean 0.000
_refine_ls_structure_factor_coef Fsqd
_refine_ls_weighting_details 'calc w=1/[\s^2^(Fo^2^)+(0.0186P)^2^+0.0000P] where P=(Fo^2^+2Fc^2^)/3'
_refine_ls_weighting_scheme calc
_refine_ls_wR_factor_gt 0.0434
_refine_ls_wR_factor_ref 0.0447
_reflns_number_gt 5644
_reflns_number_total 7538
_reflns_threshold_expression >2sigma(I)
_cod_data_source_file c2dt31699d.txt
_cod_data_source_block mg211010
_cod_original_sg_symbol_H-M Pna21
_cod_database_code 7020693

loop_
_symmetry_equiv_pos_as_xyz
'x, y, z'
'-x, -y, z+1/2'
'-x+1/2, y+1/2, z+1/2'
'x+1/2, -y+1/2, z'

loop_
_atom_site_label
_atom_site_type_symbol
_atom_site_fract_x
_atom_site_fract_y
_atom_site_fract_z
_atom_site_U_iso_or_equiv
_atom_site_adp_type
_atom_site_occupancy
_atom_site_symmetry_multiplicity
_atom_site_calc_flag
_atom_site_refinement_flags
C1 C 0.18193(15) 0.73076(16) 0.1603(2) 0.0230(5) Uani 1 1 d .
H1A H 0.2090 0.7162 0.0733 0.028 Uiso 1 1 calc R
C2 C 0.13134(16) 0.81455(17) 0.1696(2) 0.0259(5) Uani 1 1 d .
H2A H 0.1212 0.8551 0.0898 0.031 Uiso 1 1 calc R
C3 C 0.09612(14) 0.83793(16) 0.2965(3) 0.0291(5) Uani 1 1 d .
H3A H 0.0620 0.8963 0.3066 0.035 Uiso 1 1 calc R
C4 C 0.11031(14) 0.77609(15) 0.4108(2) 0.0221(5) Uani 1 1 d .
H4A H 0.0875 0.7924 0.5004 0.027 Uiso 1 1 calc R
C5 C 0.15799(14) 0.69074(15) 0.3920(2) 0.0184(4) Uani 1 1 d .
C6 C 0.16943(14) 0.61342(15) 0.5127(2) 0.0176(4) Uani 1 1 d .
C7 C 0.26558(14) 0.59880(14) 0.5468(2) 0.0172(4) Uani 1 1 d .
C8 C 0.29794(15) 0.61887(16) 0.6793(2) 0.0220(5) Uani 1 1 d .
H8A H 0.2607 0.6419 0.7517 0.026 Uiso 1 1 calc R
C9 C 0.38606(16) 0.60475(16) 0.7046(2) 0.0253(5) Uani 1 1 d .
H9A H 0.4097 0.6184 0.7945 0.030 Uiso 1 1 calc R
C10 C 0.43833(14) 0.57076(14) 0.5980(3) 0.0224(4) Uani 1 1 d .
H10A H 0.4985 0.5604 0.6129 0.027 Uiso 1 1 calc R
C11 C 0.40130(14) 0.55207(15) 0.4693(2) 0.0214(5) Uani 1 1 d .
H11A H 0.4373 0.5279 0.3961 0.026 Uiso 1 1 calc R
C12 C 0.12689(14) 0.51558(15) 0.4664(2) 0.0181(4) Uani 1 1 d .
C13 C 0.06336(14) 0.46794(16) 0.5427(2) 0.0230(5) Uani 1 1 d .
H13A H 0.0469 0.4914 0.6328 0.028 Uiso 1 1 calc R
C14 C 0.02414(16) 0.38503(17) 0.4846(2) 0.0301(5) Uani 1 1 d .
H14A H -0.0172 0.3487 0.5375 0.036 Uiso 1 1 calc R
C15 C 0.04490(15) 0.35460(17) 0.3494(2) 0.0267(5) Uani 1 1 d .
H15A H 0.0162 0.2998 0.3070 0.032 Uiso 1 1 calc R
C16 C 0.10893(13) 0.40688(14) 0.2782(2) 0.0205(4) Uani 1 1 d .
C17 C 0.13348(14) 0.39217(15) 0.1291(2) 0.0215(5) Uani 1 1 d .
C18 C 0.08942(16) 0.32824(17) 0.0402(2) 0.0281(5) Uani 1 1 d .
H18A H 0.0437 0.2878 0.0745 0.034 Uiso 1 1 calc R
C19 C 0.11339(17) 0.32438(18) -0.0999(3) 0.0313(6) Uani 1 1 d .
H19A H 0.0853 0.2799 -0.1626 0.038 Uiso 1 1 calc R
C20 C 0.17857(16) 0.38608(18) -0.1468(2) 0.0316(6) Uani 1 1 d .
H20A H 0.1951 0.3859 -0.2427 0.038 Uiso 1 1 calc R
C21 C 0.21940(15) 0.44799(16) -0.0524(2) 0.0255(5) Uani 1 1 d .
H21A H 0.2647 0.4896 -0.0855 0.031 Uiso 1 1 calc R
N1 N 0.19485(11) 0.66903(11) 0.26719(18) 0.0188(4) Uani 1 1 d .
N2 N 0.31670(11) 0.56630(12) 0.44226(18) 0.0178(4) Uani 1 1 d .
N3 N 0.15192(11) 0.48180(12) 0.34043(18) 0.0181(4) Uani 1 1 d .
N4 N 0.19838(11) 0.45229(12) 0.08301(19) 0.0206(4) Uani 1 1 d .
O1 O 0.12276(10) 0.64338(10) 0.63190(14) 0.0223(3) Uani 1 1 d .
H1 H 0.1393 0.7002 0.6568 0.033 Uiso 1 1 calc R
Co1 Co 0.264861(18) 0.532565(19) 0.24197(3) 0.01816(6) Uani 1 1 d .
Br1 Br 0.380475(14) 0.610065(16) 0.09618(2) 0.02679(5) Uani 1 1 d .
Br2 Br 0.344151(15) 0.348525(15) 0.28458(2) 0.02723(5) Uani 1 1 d .

loop_
_atom_site_aniso_label
_atom_site_aniso_U_11
_atom_site_aniso_U_22
_atom_site_aniso_U_33
_atom_site_aniso_U_23
_atom_site_aniso_U_13
_atom_site_aniso_U_12
C1 0.0240(12) 0.0251(11) 0.0200(11) 0.0005(9) -0.0002(9) -0.0040(10)
C2 0.0281(14) 0.0232(12) 0.0265(12) 0.0100(10) -0.0004(10) 0.0021(10)
C3 0.0235(12) 0.0232(11) 0.0405(14) 0.0027(11) 0.0031(12) 0.0080(9)
C4 0.0199(12) 0.0219(11) 0.0245(12) -0.0001(9) 0.0052(9) -0.0010(9)
C5 0.0159(11) 0.0184(10) 0.0210(11) 0.0000(9) -0.0006(9) -0.0029(9)
C6 0.0188(11) 0.0171(10) 0.0168(10) -0.0015(8) 0.0021(8) 0.0023(9)
C7 0.0192(11) 0.0129(9) 0.0195(10) 0.0009(8) 0.0028(9) -0.0009(9)
C8 0.0274(13) 0.0214(11) 0.0171(11) 0.0006(9) 0.0039(9) 0.0004(10)
C9 0.0337(14) 0.0224(12) 0.0196(11) 0.0054(9) -0.0065(10) -0.0064(11)
C10 0.0207(11) 0.0175(10) 0.0291(11) 0.0021(10) -0.0057(11) -0.0003(8)
C11 0.0187(12) 0.0172(11) 0.0282(12) 0.0031(9) 0.0038(9) -0.0005(9)
C12 0.0174(11) 0.0171(10) 0.0197(11) 0.0017(8) -0.0010(9) 0.0020(9)
C13 0.0216(12) 0.0257(11) 0.0217(11) 0.0004(9) 0.0037(9) -0.0015(10)
C14 0.0276(13) 0.0278(12) 0.0350(14) 0.0065(11) 0.0076(11) -0.0059(11)
C15 0.0246(13) 0.0221(11) 0.0333(13) 0.0013(10) -0.0033(10) -0.0073(10)
C16 0.0176(10) 0.0189(9) 0.0248(11) 0.0014(9) -0.0053(10) 0.0024(8)
C17 0.0205(11) 0.0166(10) 0.0273(13) -0.0015(9) -0.0020(9) 0.0056(9)
C18 0.0264(13) 0.0246(12) 0.0332(13) -0.0064(10) -0.0085(11) 0.0017(10)
C19 0.0325(14) 0.0313(13) 0.0301(13) -0.0129(11) -0.0108(11) 0.0060(11)
C20 0.0331(15) 0.0382(14) 0.0234(12) -0.0058(11) -0.0048(11) 0.0132(12)
C21 0.0271(13) 0.0269(11) 0.0226(12) -0.0020(10) -0.0010(10) 0.0039(10)
N1 0.0189(9) 0.0181(8) 0.0195(10) -0.0011(7) 0.0003(8) -0.0007(7)
N2 0.0184(10) 0.0158(8) 0.0192(9) -0.0014(7) -0.0005(8) -0.0013(7)
N3 0.0177(9) 0.0153(8) 0.0214(9) -0.0010(7) -0.0003(8) 0.0016(7)
N4 0.0209(9) 0.0204(8) 0.0205(9) 0.0006(8) -0.0013(8) 0.0019(7)
O1 0.0260(8) 0.0214(7) 0.0195(8) -0.0049(6) 0.0082(7) -0.0015(7)
Co1 0.01798(13) 0.01935(12) 0.01716(13) -0.00241(12) 0.00160(13) -0.00148(12)
Br1 0.02425(11) 0.03227(12) 0.02385(10) 0.00257(11) 0.00589(11) -0.00137(10)
Br2 0.03527(13) 0.02193(10) 0.02448(11) -0.00479(10) -0.00442(11) 0.00398(10)

loop_
_atom_type_symbol
_atom_type_description
_atom_type_scat_dispersion_real
_atom_type_scat_dispersion_imag
_atom_type_scat_source
C C 0.0033 0.0016 'International Tables Vol C Tables 4.2.6.8 and 6.1.1.4'
H H 0.0000 0.0000 'International Tables Vol C Tables 4.2.6.8 and 6.1.1.4'
N N 0.0061 0.0033 'International Tables Vol C Tables 4.2.6.8 and 6.1.1.4'
O O 0.0106 0.0060 'International Tables Vol C Tables 4.2.6.8 and 6.1.1.4'
Co Co 0.3494 0.9721 'International Tables Vol C Tables 4.2.6.8 and 6.1.1.4'
Br Br -0.2901 2.4595 'International Tables Vol C Tables 4.2.6.8 and 6.1.1.4'

loop_
_geom_angle_atom_site_label_1
_geom_angle_atom_site_label_2
_geom_angle_atom_site_label_3
_geom_angle
N1 C1 C2 123.2(2)
C3 C2 C1 118.2(2)
C2 C3 C4 119.7(2)
C5 C4 C3 118.8(2)
N1 C5 C4 121.38(19)
N1 C5 C6 117.26(18)
C4 C5 C6 121.34(19)
O1 C6 C7 111.22(17)
O1 C6 C12 105.01(16)
C7 C6 C12 111.45(17)
O1 C6 C5 110.34(16)
C7 C6 C5 110.58(17)
C12 C6 C5 108.06(17)
N2 C7 C8 121.9(2)
N2 C7 C6 116.93(18)
C8 C7 C6 121.19(19)
C7 C8 C9 118.9(2)
C10 C9 C8 119.3(2)
C9 C10 C11 118.4(2)
N2 C11 C10 123.2(2)
N3 C12 C13 121.36(19)
N3 C12 C6 115.13(18)
C13 C12 C6 123.39(19)
C12 C13 C14 118.3(2)
C13 C14 C15 120.5(2)
C16 C15 C14 117.9(2)
N3 C16 C15 121.0(2)
N3 C16 C17 113.36(18)
C15 C16 C17 125.58(19)
N4 C17 C18 122.2(2)
N4 C17 C16 114.74(18)
C18 C17 C16 122.9(2)
C17 C18 C19 118.8(2)
C20 C19 C18 119.0(2)
C21 C20 C19 119.0(2)
N4 C21 C20 123.2(2)
C1 N1 C5 118.51(18)
C1 N1 Co1 121.60(15)
C5 N1 Co1 119.75(13)
C7 N2 C11 118.29(18)
C7 N2 Co1 121.07(14)
C11 N2 Co1 120.59(14)
C12 N3 C16 120.45(18)
C12 N3 Co1 122.08(14)
C16 N3 Co1 117.21(14)
C21 N4 C17 117.83(18)
C21 N4 Co1 126.55(15)
C17 N4 Co1 115.27(14)
N3 Co1 N2 88.86(7)
N3 Co1 N4 75.66(7)
N2 Co1 N4 159.01(6)
N3 Co1 N1 78.97(6)
N2 Co1 N1 84.61(7)
N4 Co1 N1 105.74(6)
N3 Co1 Br1 169.41(5)
N2 Co1 Br1 98.22(5)
N4 Co1 Br1 99.23(5)
N1 Co1 Br1 93.78(5)
N3 Co1 Br2 90.63(5)
N2 Co1 Br2 83.85(5)
N4 Co1 Br2 82.27(4)
N1 Co1 Br2 164.60(5)
Br1 Co1 Br2 97.924(11)

loop_
_geom_bond_atom_site_label_1
_geom_bond_atom_site_label_2
_geom_bond_distance
C1 N1 1.330(3)
C1 C2 1.374(3)
C2 C3 1.364(3)
C3 C4 1.389(3)
C4 C5 1.376(3)
C5 N1 1.352(3)
C5 C6 1.562(3)
C6 O1 1.405(2)
C6 C7 1.533(3)
C6 C12 1.536(3)
C7 N2 1.345(3)
C7 C8 1.386(3)
C8 C9 1.395(3)
C9 C10 1.377(3)
C10 C11 1.378(3)
C11 N2 1.346(3)
C12 N3 1.342(3)
C12 C13 1.380(3)
C13 C14 1.385(3)
C14 C15 1.391(3)
C15 C16 1.390(3)
C16 N3 1.345(3)
C16 C17 1.485(3)
C17 N4 1.361(3)
C17 C18 1.387(3)
C18 C19 1.388(3)
C19 C20 1.379(4)
C20 C21 1.379(3)
C21 N4 1.334(3)
N1 Co1 2.1439(15)
N2 Co1 2.1210(17)
N3 Co1 2.0956(18)
N4 Co1 2.1261(18)
Co1 Br1 2.4920(4)
Co1 Br2 2.7915(3)

loop_
_geom_torsion_atom_site_label_1
_geom_torsion_atom_site_label_2
_geom_torsion_atom_site_label_3
_geom_torsion_atom_site_label_4
_geom_torsion
N1 C1 C2 C3 3.2(4)
C1 C2 C3 C4 -1.5(4)
C2 C3 C4 C5 -1.8(3)
C3 C4 C5 N1 3.6(3)
C3 C4 C5 C6 -174.52(19)
N1 C5 C6 O1 -176.01(17)
C4 C5 C6 O1 2.2(3)
N1 C5 C6 C7 60.5(2)
C4 C5 C6 C7 -121.3(2)
N1 C5 C6 C12 -61.7(2)
C4 C5 C6 C12 116.5(2)
O1 C6 C7 N2 177.49(16)
C12 C6 C7 N2 60.7(2)
C5 C6 C7 N2 -59.5(2)
O1 C6 C7 C8 -2.9(3)
C12 C6 C7 C8 -119.7(2)
C5 C6 C7 C8 120.1(2)
N2 C7 C8 C9 -0.1(3)
C6 C7 C8 C9 -179.70(19)
C7 C8 C9 C10 -0.4(3)
C8 C9 C10 C11 0.1(3)
C9 C10 C11 N2 0.7(3)
O1 C6 C12 N3 169.44(17)
C7 C6 C12 N3 -70.0(2)
C5 C6 C12 N3 51.7(2)
O1 C6 C12 C13 -6.5(3)
C7 C6 C12 C13 114.0(2)
C5 C6 C12 C13 -124.3(2)
N3 C12 C13 C14 -1.5(3)
C6 C12 C13 C14 174.2(2)
C12 C13 C14 C15 -3.8(4)
C13 C14 C15 C16 3.2(4)
C14 C15 C16 N3 2.8(3)
C14 C15 C16 C17 -173.4(2)
N3 C16 C17 N4 3.7(3)
C15 C16 C17 N4 -179.9(2)
N3 C16 C17 C18 -171.2(2)
C15 C16 C17 C18 5.2(3)
N4 C17 C18 C19 1.1(3)
C16 C17 C18 C19 175.7(2)
C17 C18 C19 C20 -1.7(3)
C18 C19 C20 C21 1.6(4)
C19 C20 C21 N4 -0.8(3)
C2 C1 N1 C5 -1.5(3)
C2 C1 N1 Co1 174.36(18)
C4 C5 N1 C1 -2.0(3)
C6 C5 N1 C1 176.17(18)
C4 C5 N1 Co1 -177.94(16)
C6 C5 N1 Co1 0.3(2)
C8 C7 N2 C11 0.8(3)
C6 C7 N2 C11 -179.52(17)
C8 C7 N2 Co1 178.38(15)
C6 C7 N2 Co1 -2.0(2)
C10 C11 N2 C7 -1.1(3)
C10 C11 N2 Co1 -178.70(15)
C13 C12 N3 C16 7.5(3)
C6 C12 N3 C16 -168.59(18)
C13 C12 N3 Co1 -166.48(16)
C6 C12 N3 Co1 17.5(2)
C15 C16 N3 C12 -8.1(3)
C17 C16 N3 C12 168.49(18)
C15 C16 N3 Co1 166.15(16)
C17 C16 N3 Co1 -17.3(2)
C20 C21 N4 C17 0.1(3)
C20 C21 N4 Co1 172.98(16)
C18 C17 N4 C21 -0.3(3)
C16 C17 N4 C21 -175.28(17)
C18 C17 N4 Co1 -173.95(17)
C16 C17 N4 Co1 11.1(2)
C12 N3 Co1 N2 26.21(16)
C16 N3 Co1 N2 -147.93(15)
C12 N3 Co1 N4 -168.10(17)
C16 N3 Co1 N4 17.76(14)
C12 N3 Co1 N1 -58.52(15)
C16 N3 Co1 N1 127.34(15)
C12 N3 Co1 Br1 -105.9(3)
C16 N3 Co1 Br1 79.9(3)
C12 N3 Co1 Br2 110.05(15)
C16 N3 Co1 Br2 -64.09(14)
C7 N2 Co1 N3 -34.61(15)
C11 N2 Co1 N3 142.87(15)
C7 N2 Co1 N4 -76.6(2)
C11 N2 Co1 N4 100.9(2)
C7 N2 Co1 N1 44.42(15)
C11 N2 Co1 N1 -138.10(16)
C7 N2 Co1 Br1 137.47(14)
C11 N2 Co1 Br1 -45.04(15)
C7 N2 Co1 Br2 -125.37(15)
C11 N2 Co1 Br2 52.11(15)
C21 N4 Co1 N3 171.87(18)
C17 N4 Co1 N3 -15.11(14)
C21 N4 Co1 N2 -144.5(2)
C17 N4 Co1 N2 28.5(3)
C21 N4 Co1 N1 97.96(17)
C17 N4 Co1 N1 -89.02(15)
C21 N4 Co1 Br1 1.35(17)
C17 N4 Co1 Br1 174.36(13)
C21 N4 Co1 Br2 -95.48(17)
C17 N4 Co1 Br2 77.54(14)
C1 N1 Co1 N3 -128.68(17)
C5 N1 Co1 N3 47.10(15)
C1 N1 Co1 N2 141.44(17)
C5 N1 Co1 N2 -42.78(16)
C1 N1 Co1 N4 -57.17(18)
C5 N1 Co1 N4 118.61(16)
C1 N1 Co1 Br1 43.53(17)
C5 N1 Co1 Br1 -140.69(15)
C1 N1 Co1 Br2 -176.96(13)
C5 N1 Co1 Br2 -1.2(3)
